data_4108631
loop_
_publ_author_name
'Andrew G. Tennyson'
'Shanta Dhar'
'Stephen J. Lippard'

_publ_section_title
;
 Synthesis and Characterization of {Ni(NO)}10 and {Co(NO)2}10 Complexes
 Supported by Thiolate Ligands
;
_journal_name_full 'Journal of the American Chemical Society'
_journal_page_first 15087
_journal_page_last 15098
_journal_paper_doi 10.1021/ja803992y
_journal_volume 130
_journal_year 2008
_chemical_formula_sum 'C20 H30 Co N3 O2 S2'
_chemical_formula_weight 467.52
_chemical_name_systematic
;
 ?
;
_space_group_IT_number 14
_symmetry_cell_setting monoclinic
_symmetry_space_group_name_Hall '-P 2ybc'
_symmetry_space_group_name_H-M 'P 1 21/c 1'
_atom_sites_solution_hydrogens geom
_atom_sites_solution_primary direct
_atom_sites_solution_secondary difmap
_audit_creation_method SHELXL-97
_cell_angle_alpha 90.00
_cell_angle_beta 108.937(2)
_cell_angle_gamma 90.00
_cell_formula_units_Z 4
_cell_length_a 13.4199(17)
_cell_length_b 16.051(2)
_cell_length_c 11.0093(14)
_cell_measurement_temperature 110(2)
_cell_volume 2243.1(5)
_computing_cell_refinement 'Bruker Smart'
_computing_data_collection 'Bruker Smart'
_computing_data_reduction 'Bruker Saint'
_computing_molecular_graphics 'Bruker SHELXTL'
_computing_publication_material 'Bruker SHELXTL'
_computing_structure_refinement 'SHELXL-97 (Sheldrick, 1997)'
_computing_structure_solution 'SHELXS-97 (Sheldrick, 1990)'
_diffrn_ambient_temperature 110(2)
_diffrn_measured_fraction_theta_full 0.986
_diffrn_measured_fraction_theta_max 0.986
_diffrn_measurement_device_type 'Bruker Smart CCD Area Detector'
_diffrn_measurement_method 'Omega and phi scans'
_diffrn_radiation_monochromator graphite
_diffrn_radiation_source 'fine-focus sealed tube'
_diffrn_radiation_type MoK\a
_diffrn_radiation_wavelength 0.71073
_diffrn_reflns_av_R_equivalents 0.0404
_diffrn_reflns_av_sigmaI/netI 0.0615
_diffrn_reflns_limit_h_max 17
_diffrn_reflns_limit_h_min -17
_diffrn_reflns_limit_k_max 21
_diffrn_reflns_limit_k_min -21
_diffrn_reflns_limit_l_max 14
_diffrn_reflns_limit_l_min -14
_diffrn_reflns_number 9717
_diffrn_reflns_theta_full 28.30
_diffrn_reflns_theta_max 28.30
_diffrn_reflns_theta_min 2.33
_exptl_absorpt_coefficient_mu 0.971
_exptl_absorpt_correction_T_max 0.9714
_exptl_absorpt_correction_T_min 0.7933
_exptl_absorpt_correction_type empirical
_exptl_absorpt_process_details SADABS
_exptl_crystal_colour Brown
_exptl_crystal_density_diffrn 1.384
_exptl_crystal_description Needle
_exptl_crystal_F_000 984
_exptl_crystal_size_max 0.25
_exptl_crystal_size_mid 0.08
_exptl_crystal_size_min 0.03
_refine_diff_density_max 0.886
_refine_diff_density_min -0.402
_refine_diff_density_rms 0.082
_refine_ls_extinction_method none
_refine_ls_goodness_of_fit_ref 1.080
_refine_ls_hydrogen_treatment constr
_refine_ls_matrix_type full
_refine_ls_number_parameters 253
_refine_ls_number_reflns 5495
_refine_ls_number_restraints 0
_refine_ls_restrained_S_all 1.080
_refine_ls_R_factor_all 0.0787
_refine_ls_R_factor_gt 0.0511
_refine_ls_shift/su_max 0.001
_refine_ls_shift/su_mean 0.000
_refine_ls_structure_factor_coef Fsqd
_refine_ls_weighting_details 'calc w=1/[\s^2^(Fo^2^)+(0.0456P)^2^+0.2198P] where P=(Fo^2^+2Fc^2^)/3'
_refine_ls_weighting_scheme calc
_refine_ls_wR_factor_gt 0.1004
_refine_ls_wR_factor_ref 0.1104
_reflns_number_gt 4064
_reflns_number_total 5495
_reflns_threshold_expression >2sigma(I)
_cod_data_source_file ja803992y_si_004.cif
_cod_data_source_block at14b
_cod_original_cell_volume 2243.0(5)
_cod_database_code 4108631

loop_
_symmetry_equiv_pos_as_xyz
'x, y, z'
'-x, y+1/2, -z+1/2'
'-x, -y, -z'
'x, -y-1/2, z-1/2'

loop_
_atom_site_label
_atom_site_type_symbol
_atom_site_fract_x
_atom_site_fract_y
_atom_site_fract_z
_atom_site_U_iso_or_equiv
_atom_site_adp_type
_atom_site_occupancy
_atom_site_symmetry_multiplicity
_atom_site_calc_flag
_atom_site_refinement_flags
Co1 Co 0.78080(3) 0.00081(2) 1.32730(4) 0.01989(10) Uani 1 1 d .
S1 S 0.62042(5) 0.04166(4) 1.20106(7) 0.02633(17) Uani 1 1 d .
S2 S 0.70191(5) -0.11385(4) 1.37218(7) 0.02310(16) Uani 1 1 d .
O1 O 0.93234(19) -0.00969(16) 1.2088(2) 0.0484(6) Uani 1 1 d .
O2 O 0.88318(18) 0.08748(14) 1.5510(2) 0.0398(6) Uani 1 1 d .
N1 N 0.86310(19) -0.01448(16) 1.2420(3) 0.0373(7) Uani 1 1 d .
N2 N 0.8397(2) 0.05550(16) 1.4579(3) 0.0375(7) Uani 1 1 d .
N3 N 0.73273(16) -0.00975(13) 1.7955(2) 0.0178(4) Uani 1 1 d .
C1 C 0.6293(2) 0.12568(16) 1.1027(3) 0.0217(6) Uani 1 1 d .
C2 C 0.7171(2) 0.17784(17) 1.1289(3) 0.0249(6) Uani 1 1 d .
H2 H 0.7759 0.1689 1.2040 0.030 Uiso 1 1 calc R
C3 C 0.7192(2) 0.24253(18) 1.0465(3) 0.0309(7) Uani 1 1 d .
H3 H 0.7796 0.2773 1.0656 0.037 Uiso 1 1 calc R
C4 C 0.6345(2) 0.25725(18) 0.9370(3) 0.0329(7) Uani 1 1 d .
H4 H 0.6364 0.3016 0.8805 0.039 Uiso 1 1 calc R
C5 C 0.5471(2) 0.20616(18) 0.9111(3) 0.0296(7) Uani 1 1 d .
H5 H 0.4878 0.2161 0.8370 0.036 Uiso 1 1 calc R
C6 C 0.5451(2) 0.14087(17) 0.9919(3) 0.0251(6) Uani 1 1 d .
H6 H 0.4850 0.1057 0.9714 0.030 Uiso 1 1 calc R
C7 C 0.7946(2) -0.17136(16) 1.4930(3) 0.0198(5) Uani 1 1 d .
C8 C 0.9028(2) -0.15937(17) 1.5286(3) 0.0249(6) Uani 1 1 d .
H8 H 0.9304 -0.1191 1.4848 0.030 Uiso 1 1 calc R
C9 C 0.9707(2) -0.20536(18) 1.6268(3) 0.0305(7) Uani 1 1 d .
H9 H 1.0445 -0.1968 1.6491 0.037 Uiso 1 1 calc R
C10 C 0.9329(3) -0.26362(19) 1.6930(3) 0.0347(7) Uani 1 1 d .
H10 H 0.9802 -0.2942 1.7617 0.042 Uiso 1 1 calc R
C11 C 0.8253(2) -0.27711(18) 1.6583(3) 0.0314(7) Uani 1 1 d .
H11 H 0.7983 -0.3176 1.7023 0.038 Uiso 1 1 calc R
C12 C 0.7577(2) -0.23162(17) 1.5596(3) 0.0257(6) Uani 1 1 d .
H12 H 0.6840 -0.2414 1.5361 0.031 Uiso 1 1 calc R
C13 C 0.6719(2) 0.01933(18) 1.6610(3) 0.0227(6) Uani 1 1 d .
H13A H 0.7193 0.0539 1.6292 0.027 Uiso 1 1 calc R
H13B H 0.6523 -0.0302 1.6046 0.027 Uiso 1 1 calc R
C14 C 0.5730(2) 0.0689(2) 1.6476(3) 0.0315(7) Uani 1 1 d .
H14A H 0.5396 0.0846 1.5575 0.047 Uiso 1 1 calc R
H14B H 0.5913 0.1192 1.7006 0.047 Uiso 1 1 calc R
H14C H 0.5241 0.0348 1.6761 0.047 Uiso 1 1 calc R
C15 C 0.6642(2) -0.06196(16) 1.8516(3) 0.0212(6) Uani 1 1 d .
H15A H 0.7061 -0.0771 1.9408 0.025 Uiso 1 1 calc R
H15B H 0.6044 -0.0273 1.8558 0.025 Uiso 1 1 calc R
C16 C 0.6208(2) -0.14068(17) 1.7792(3) 0.0272(6) Uani 1 1 d .
H16A H 0.5780 -0.1701 1.8226 0.041 Uiso 1 1 calc R
H16B H 0.6792 -0.1765 1.7764 0.041 Uiso 1 1 calc R
H16C H 0.5771 -0.1266 1.6915 0.041 Uiso 1 1 calc R
C17 C 0.8247(2) -0.06012(17) 1.7838(3) 0.0231(6) Uani 1 1 d .
H17A H 0.7965 -0.1062 1.7224 0.028 Uiso 1 1 calc R
H17B H 0.8671 -0.0239 1.7466 0.028 Uiso 1 1 calc R
C18 C 0.8967(2) -0.09668(18) 1.9068(3) 0.0281(6) Uani 1 1 d .
H18A H 0.9534 -0.1278 1.8893 0.042 Uiso 1 1 calc R
H18B H 0.8565 -0.1343 1.9435 0.042 Uiso 1 1 calc R
H18C H 0.9270 -0.0517 1.9679 0.042 Uiso 1 1 calc R
C19 C 0.7698(2) 0.06372(16) 1.8855(3) 0.0203(5) Uani 1 1 d .
H19A H 0.7071 0.0936 1.8917 0.024 Uiso 1 1 calc R
H19B H 0.8088 0.0421 1.9722 0.024 Uiso 1 1 calc R
C20 C 0.8391(2) 0.12542(17) 1.8479(3) 0.0266(6) Uani 1 1 d .
H20A H 0.8590 0.1702 1.9118 0.040 Uiso 1 1 calc R
H20B H 0.8007 0.1491 1.7636 0.040 Uiso 1 1 calc R
H20C H 0.9026 0.0972 1.8438 0.040 Uiso 1 1 calc R

loop_
_atom_site_aniso_label
_atom_site_aniso_U_11
_atom_site_aniso_U_22
_atom_site_aniso_U_33
_atom_site_aniso_U_23
_atom_site_aniso_U_13
_atom_site_aniso_U_12
Co1 0.01874(17) 0.01900(18) 0.0229(2) 0.00247(16) 0.00804(14) 0.00063(15)
S1 0.0218(3) 0.0258(4) 0.0307(4) 0.0082(3) 0.0075(3) 0.0016(3)
S2 0.0219(3) 0.0202(3) 0.0294(4) 0.0029(3) 0.0114(3) 0.0011(3)
O1 0.0475(14) 0.0609(17) 0.0496(16) 0.0075(13) 0.0332(13) 0.0104(12)
O2 0.0480(13) 0.0398(13) 0.0279(13) -0.0097(11) 0.0072(11) -0.0037(11)
N1 0.0288(13) 0.0359(15) 0.0529(19) 0.0224(13) 0.0212(13) 0.0123(11)
N2 0.0455(15) 0.0239(13) 0.0317(16) 0.0080(12) -0.0031(13) -0.0043(12)
N3 0.0185(10) 0.0198(11) 0.0158(12) -0.0031(9) 0.0068(9) -0.0034(8)
C1 0.0277(13) 0.0169(13) 0.0215(16) -0.0012(11) 0.0094(12) 0.0038(10)
C2 0.0314(14) 0.0213(13) 0.0183(15) -0.0033(11) 0.0031(12) -0.0026(11)
C3 0.0446(18) 0.0212(14) 0.0306(18) -0.0057(12) 0.0172(15) -0.0066(13)
C4 0.056(2) 0.0216(14) 0.0265(18) 0.0042(12) 0.0203(15) 0.0082(14)
C5 0.0378(16) 0.0284(16) 0.0236(17) 0.0039(12) 0.0112(13) 0.0111(13)
C6 0.0264(14) 0.0230(14) 0.0260(17) -0.0020(12) 0.0084(12) 0.0038(11)
C7 0.0265(13) 0.0174(12) 0.0181(15) -0.0020(10) 0.0108(11) 0.0013(10)
C8 0.0275(14) 0.0221(14) 0.0277(17) 0.0040(12) 0.0122(12) 0.0022(11)
C9 0.0298(15) 0.0273(15) 0.0334(18) 0.0004(13) 0.0088(13) 0.0022(12)
C10 0.0487(19) 0.0279(16) 0.0267(18) 0.0043(13) 0.0113(15) 0.0119(14)
C11 0.0519(19) 0.0214(14) 0.0293(18) 0.0028(13) 0.0246(15) 0.0019(13)
C12 0.0347(15) 0.0197(13) 0.0302(17) -0.0047(12) 0.0209(13) -0.0034(11)
C13 0.0185(12) 0.0319(15) 0.0167(15) -0.0010(11) 0.0045(10) -0.0035(11)
C14 0.0251(14) 0.0414(18) 0.0246(17) 0.0054(14) 0.0033(12) 0.0026(13)
C15 0.0215(12) 0.0226(13) 0.0211(15) -0.0015(11) 0.0091(11) -0.0013(11)
C16 0.0263(14) 0.0241(14) 0.0329(18) -0.0059(13) 0.0121(13) -0.0049(11)
C17 0.0216(13) 0.0245(14) 0.0257(16) -0.0033(12) 0.0109(12) 0.0009(11)
C18 0.0243(13) 0.0278(15) 0.0311(18) -0.0004(13) 0.0077(12) 0.0042(12)
C19 0.0219(12) 0.0204(13) 0.0183(15) -0.0031(11) 0.0062(11) -0.0012(10)
C20 0.0260(14) 0.0249(15) 0.0274(17) -0.0005(12) 0.0065(12) -0.0038(11)

loop_
_atom_type_symbol
_atom_type_description
_atom_type_scat_dispersion_real
_atom_type_scat_dispersion_imag
_atom_type_scat_source
C C 0.0033 0.0016 'International Tables Vol C Tables 4.2.6.8 and 6.1.1.4'
H H 0.0000 0.0000 'International Tables Vol C Tables 4.2.6.8 and 6.1.1.4'
N N 0.0061 0.0033 'International Tables Vol C Tables 4.2.6.8 and 6.1.1.4'
O O 0.0106 0.0060 'International Tables Vol C Tables 4.2.6.8 and 6.1.1.4'
S S 0.1246 0.1234 'International Tables Vol C Tables 4.2.6.8 and 6.1.1.4'
Co Co 0.3494 0.9721 'International Tables Vol C Tables 4.2.6.8 and 6.1.1.4'

loop_
_geom_angle_atom_site_label_1
_geom_angle_atom_site_label_2
_geom_angle_atom_site_label_3
_geom_angle
N2 Co1 N1 110.35(14)
N2 Co1 S1 118.38(9)
N1 Co1 S1 111.56(9)
N2 Co1 S2 111.67(10)
N1 Co1 S2 116.26(9)
S1 Co1 S2 87.14(3)
C1 S1 Co1 111.22(9)
C7 S2 Co1 109.06(9)
O1 N1 Co1 161.4(3)
O2 N2 Co1 174.9(2)
C13 N3 C15 111.30(19)
C13 N3 C17 106.03(19)
C15 N3 C17 111.0(2)
C13 N3 C19 111.0(2)
C15 N3 C19 106.10(19)
C17 N3 C19 111.53(19)
C6 C1 C2 117.9(3)
C6 C1 S1 118.5(2)
C2 C1 S1 123.6(2)
C3 C2 C1 120.6(3)
C3 C2 H2 119.7
C1 C2 H2 119.7
C4 C3 C2 120.9(3)
C4 C3 H3 119.5
C2 C3 H3 119.5
C3 C4 C5 118.7(3)
C3 C4 H4 120.7
C5 C4 H4 120.7
C6 C5 C4 120.6(3)
C6 C5 H5 119.7
C4 C5 H5 119.7
C5 C6 C1 121.3(3)
C5 C6 H6 119.4
C1 C6 H6 119.4
C8 C7 C12 117.7(3)
C8 C7 S2 123.9(2)
C12 C7 S2 118.4(2)
C9 C8 C7 120.7(3)
C9 C8 H8 119.7
C7 C8 H8 119.7
C10 C9 C8 121.0(3)
C10 C9 H9 119.5
C8 C9 H9 119.5
C9 C10 C11 119.3(3)
C9 C10 H10 120.4
C11 C10 H10 120.4
C12 C11 C10 119.7(3)
C12 C11 H11 120.1
C10 C11 H11 120.1
C11 C12 C7 121.7(3)
C11 C12 H12 119.2
C7 C12 H12 119.2
C14 C13 N3 115.8(2)
C14 C13 H13A 108.3
N3 C13 H13A 108.3
C14 C13 H13B 108.3
N3 C13 H13B 108.3
H13A C13 H13B 107.4
C13 C14 H14A 109.5
C13 C14 H14B 109.5
H14A C14 H14B 109.5
C13 C14 H14C 109.5
H14A C14 H14C 109.5
H14B C14 H14C 109.5
C16 C15 N3 115.4(2)
C16 C15 H15A 108.4
N3 C15 H15A 108.4
C16 C15 H15B 108.4
N3 C15 H15B 108.4
H15A C15 H15B 107.5
C15 C16 H16A 109.5
C15 C16 H16B 109.5
H16A C16 H16B 109.5
C15 C16 H16C 109.5
H16A C16 H16C 109.5
H16B C16 H16C 109.5
C18 C17 N3 115.7(2)
C18 C17 H17A 108.4
N3 C17 H17A 108.4
C18 C17 H17B 108.4
N3 C17 H17B 108.4
H17A C17 H17B 107.4
C17 C18 H18A 109.5
C17 C18 H18B 109.5
H18A C18 H18B 109.5
C17 C18 H18C 109.5
H18A C18 H18C 109.5
H18B C18 H18C 109.5
C20 C19 N3 115.6(2)
C20 C19 H19A 108.4
N3 C19 H19A 108.4
C20 C19 H19B 108.4
N3 C19 H19B 108.4
H19A C19 H19B 107.4
C19 C20 H20A 109.5
C19 C20 H20B 109.5
H20A C20 H20B 109.5
C19 C20 H20C 109.5
H20A C20 H20C 109.5
H20B C20 H20C 109.5

loop_
_geom_bond_atom_site_label_1
_geom_bond_atom_site_label_2
_geom_bond_distance
Co1 N2 1.651(3)
Co1 N1 1.684(3)
Co1 S1 2.2478(8)
Co1 S2 2.2565(8)
S1 C1 1.758(3)
S2 C7 1.760(3)
O1 N1 1.106(3)
O2 N2 1.126(3)
N3 C13 1.514(3)
N3 C15 1.516(3)
N3 C17 1.516(3)
N3 C19 1.517(3)
C1 C6 1.389(4)
C1 C2 1.397(4)
C2 C3 1.385(4)
C2 H2 0.9500
C3 C4 1.383(4)
C3 H3 0.9500
C4 C5 1.383(4)
C4 H4 0.9500
C5 C6 1.381(4)
C5 H5 0.9500
C6 H6 0.9500
C7 C8 1.389(3)
C7 C12 1.398(4)
C8 C9 1.380(4)
C8 H8 0.9500
C9 C10 1.379(4)
C9 H9 0.9500
C10 C11 1.386(4)
C10 H10 0.9500
C11 C12 1.377(4)
C11 H11 0.9500
C12 H12 0.9500
C13 C14 1.513(4)
C13 H13A 0.9900
C13 H13B 0.9900
C14 H14A 0.9800
C14 H14B 0.9800
C14 H14C 0.9800
C15 C16 1.507(4)
C15 H15A 0.9900
C15 H15B 0.9900
C16 H16A 0.9800
C16 H16B 0.9800
C16 H16C 0.9800
C17 C18 1.504(4)
C17 H17A 0.9900
C17 H17B 0.9900
C18 H18A 0.9800
C18 H18B 0.9800
C18 H18C 0.9800
C19 C20 1.506(4)
C19 H19A 0.9900
C19 H19B 0.9900
C20 H20A 0.9800
C20 H20B 0.9800
C20 H20C 0.9800

loop_
_geom_torsion_atom_site_label_1
_geom_torsion_atom_site_label_2
_geom_torsion_atom_site_label_3
_geom_torsion_atom_site_label_4
_geom_torsion
N2 Co1 S1 C1 79.29(15)
N1 Co1 S1 C1 -50.38(14)
S2 Co1 S1 C1 -167.55(10)
N2 Co1 S2 C7 -53.58(14)
N1 Co1 S2 C7 74.25(14)
S1 Co1 S2 C7 -173.07(9)
N2 Co1 N1 O1 -9.9(8)
S1 Co1 N1 O1 123.9(8)
S2 Co1 N1 O1 -138.4(7)
N1 Co1 N2 O2 -82(3)
S1 Co1 N2 O2 148(3)
S2 Co1 N2 O2 49(3)
Co1 S1 C1 C6 158.92(19)
Co1 S1 C1 C2 -20.4(3)
C6 C1 C2 C3 0.1(4)
S1 C1 C2 C3 179.4(2)
C1 C2 C3 C4 0.3(4)
C2 C3 C4 C5 0.2(4)
C3 C4 C5 C6 -1.1(4)
C4 C5 C6 C1 1.5(4)
C2 C1 C6 C5 -1.0(4)
S1 C1 C6 C5 179.6(2)
Co1 S2 C7 C8 -15.6(3)
Co1 S2 C7 C12 163.03(18)
C12 C7 C8 C9 -0.4(4)
S2 C7 C8 C9 178.2(2)
C7 C8 C9 C10 -0.7(4)
C8 C9 C10 C11 1.3(5)
C9 C10 C11 C12 -0.8(4)
C10 C11 C12 C7 -0.3(4)
C8 C7 C12 C11 0.9(4)
S2 C7 C12 C11 -177.8(2)
C15 N3 C13 C14 57.0(3)
C17 N3 C13 C14 177.8(2)
C19 N3 C13 C14 -60.9(3)
C13 N3 C15 C16 61.0(3)
C17 N3 C15 C16 -56.9(3)
C19 N3 C15 C16 -178.2(2)
C13 N3 C17 C18 -179.4(2)
C15 N3 C17 C18 -58.4(3)
C19 N3 C17 C18 59.7(3)
C13 N3 C19 C20 -58.4(3)
C15 N3 C19 C20 -179.4(2)
C17 N3 C19 C20 59.6(3)
